data_7050052
loop_
_publ_author_name
'Daniel L. Reger'
'James R. Gardinier'
'Selma Bakbak'
'Radu F. Semeniuc'
'Uwe H. F. Bunz'
'Mark D. Smith'

_publ_section_title
;
 Multitopic third generation tris(pyrazolyl)methane ligands built on
 alkyne structural scaffolding: first preparation of mixed
 tris(pyrazolyl)methane/tris(pyrazolyl)borate ligands
;
_journal_issue 8
_journal_name_full 'New Journal of Chemistry'
_journal_page_first 1035
_journal_paper_doi 10.1039/b414770g
_journal_volume 29
_journal_year 2005
_chemical_absolute_configuration unk
_chemical_formula_sum 'C14 H14 N6 O'
_chemical_formula_weight 282.31
_chemical_name_systematic
;
?
;
_space_group_IT_number 9
_symmetry_cell_setting monoclinic
_symmetry_space_group_name_Hall 'C -2yc'
_symmetry_space_group_name_H-M 'C 1 c 1'
_atom_sites_solution_hydrogens geom
_atom_sites_solution_primary direct
_atom_sites_solution_secondary difmap
_audit_creation_method SHELXL-97
_cell_angle_alpha 90.00
_cell_angle_beta 97.9170(10)
_cell_angle_gamma 90.00
_cell_formula_units_Z 4
_cell_length_a 13.2954(8)
_cell_length_b 12.4529(8)
_cell_length_c 8.5445(5)
_cell_measurement_reflns_used 4515
_cell_measurement_temperature 150(1)
_cell_measurement_theta_max 25.010
_cell_measurement_theta_min 2.251
_cell_volume 1401.20(15)
_computing_cell_refinement 'SAINT+ NT V6.02a (Bruker, 1998)'
_computing_data_collection 'SMART NT V5.625 (Bruker, 2000)'
_computing_data_reduction 'SAINT+ NT V6.02a'
_computing_molecular_graphics 'SHELXTL V5.1 (Sheldrick, 1997)'
_computing_publication_material 'SHELXTL V5.1'
_computing_structure_refinement 'SHELXL-97 (Sheldrick, 1997)'
_computing_structure_solution 'SHELXS-97 (Sheldrick, 1990)'
_diffrn_ambient_temperature 150(1)
_diffrn_measured_fraction_theta_full 1.000
_diffrn_measured_fraction_theta_max 1.000
_diffrn_measurement_device_type 'Bruker SMART APEX CCD diffractometer'
_diffrn_measurement_method 'omega scans'
_diffrn_radiation_monochromator graphite
_diffrn_radiation_source 'fine-focus sealed tube'
_diffrn_radiation_type MoK\a
_diffrn_radiation_wavelength 0.71073
_diffrn_reflns_av_R_equivalents 0.0262
_diffrn_reflns_av_sigmaI/netI 0.0406
_diffrn_reflns_limit_h_max 15
_diffrn_reflns_limit_h_min -15
_diffrn_reflns_limit_k_max 14
_diffrn_reflns_limit_k_min -14
_diffrn_reflns_limit_l_max 10
_diffrn_reflns_limit_l_min -10
_diffrn_reflns_number 4944
_diffrn_reflns_theta_full 25.01
_diffrn_reflns_theta_max 25.01
_diffrn_reflns_theta_min 2.25
_diffrn_standards_decay_% 0
_exptl_absorpt_coefficient_mu 0.091
_exptl_absorpt_correction_type none
_exptl_crystal_colour colorless
_exptl_crystal_density_diffrn 1.338
_exptl_crystal_density_method 'not measured'
_exptl_crystal_description chunk
_exptl_crystal_F_000 592
_exptl_crystal_size_max 0.62
_exptl_crystal_size_mid 0.46
_exptl_crystal_size_min 0.40
_refine_diff_density_max 0.146
_refine_diff_density_min -0.184
_refine_diff_density_rms 0.033
_refine_ls_abs_structure_details 'Flack H D (1983), Acta Cryst. A39, 876-881'
_refine_ls_extinction_coef 0.0301(10)
_refine_ls_extinction_expression Fc^*^=kFc[1+0.001xFc^2^\l^3^/sin(2\q)]^-1/4^
_refine_ls_extinction_method SHELXL
_refine_ls_goodness_of_fit_ref 1.018
_refine_ls_hydrogen_treatment mixed
_refine_ls_matrix_type full
_refine_ls_number_parameters 205
_refine_ls_number_reflns 2381
_refine_ls_number_restraints 2
_refine_ls_restrained_S_all 1.017
_refine_ls_R_factor_all 0.0314
_refine_ls_R_factor_gt 0.0294
_refine_ls_shift/su_max 0.000
_refine_ls_shift/su_mean 0.000
_refine_ls_structure_factor_coef Fsqd
_refine_ls_weighting_details 'calc w=1/[\s^2^(Fo^2^)+(0.0251P)^2^+0.0000P] where P=(Fo^2^+2Fc^2^)/3'
_refine_ls_weighting_scheme calc
_refine_ls_wR_factor_gt 0.0625
_refine_ls_wR_factor_ref 0.0630
_reflns_number_gt 2185
_reflns_number_total 2381
_reflns_threshold_expression >2sigma(I)
_cod_data_source_file b414770g.txt
_cod_data_source_block bkbk2s
_cod_original_sg_symbol_H-M Cc
_cod_database_code 7050052

loop_
_symmetry_equiv_pos_as_xyz
'x, y, z'
'x, -y, z+1/2'
'x+1/2, y+1/2, z'
'x+1/2, -y+1/2, z+1/2'

loop_
_atom_site_label
_atom_site_type_symbol
_atom_site_fract_x
_atom_site_fract_y
_atom_site_fract_z
_atom_site_U_iso_or_equiv
_atom_site_adp_type
_atom_site_occupancy
_atom_site_symmetry_multiplicity
_atom_site_calc_flag
_atom_site_refinement_flags
_atom_site_disorder_assembly
_atom_site_disorder_group
C1 C 0.88819(13) 0.19612(14) 0.0880(2) 0.0301(4) Uani 1 1 d . . .
C2 C 0.79885(13) 0.11882(14) 0.0726(2) 0.0323(4) Uani 1 1 d . . .
H2A H 0.7407 0.1533 0.1137 0.040(5) Uiso 1 1 calc R . .
H2B H 0.7779 0.1015 -0.0402 0.027(5) Uiso 1 1 calc R . .
C3 C 0.74134(14) -0.05036(15) 0.1420(2) 0.0375(5) Uani 1 1 d . . .
H3A H 0.7631 -0.1187 0.1955 0.037(5) Uiso 1 1 calc R . .
H3B H 0.7199 -0.0660 0.0287 0.036(5) Uiso 1 1 calc R . .
C4 C 0.65544(14) -0.00641(15) 0.2108(2) 0.0366(5) Uani 1 1 d . . .
C5 C 0.58976(16) 0.03477(18) 0.2692(2) 0.0495(6) Uani 1 1 d . . .
H5 H 0.5369 0.0679 0.3162 0.102(10) Uiso 1 1 calc R . .
C11 C 1.02325(14) 0.21979(15) 0.3268(2) 0.0378(5) Uani 1 1 d . . .
H11 H 1.0830 0.2117 0.2783 0.051(6) Uiso 1 1 calc R . .
C12 C 1.01878(16) 0.23803(17) 0.4823(2) 0.0448(5) Uani 1 1 d . . .
H12 H 1.0742 0.2452 0.5646 0.043(6) Uiso 1 1 calc R . .
C13 C 0.91601(16) 0.24392(15) 0.4953(2) 0.0413(5) Uani 1 1 d . . .
H13 H 0.8901 0.2562 0.5920 0.041(5) Uiso 1 1 calc R . .
C21 C 0.99796(15) 0.05630(16) -0.0216(3) 0.0476(6) Uani 1 1 d . . .
H21 H 0.9620 -0.0073 -0.0029 0.046(6) Uiso 1 1 calc R . .
C22 C 1.08627(16) 0.06300(19) -0.0846(3) 0.0564(6) Uani 1 1 d . . .
H22 H 1.1243 0.0053 -0.1196 0.071(7) Uiso 1 1 calc R . .
C23 C 1.10927(15) 0.17128(18) -0.0873(2) 0.0435(5) Uani 1 1 d . . .
H23 H 1.1674 0.1996 -0.1260 0.040(5) Uiso 1 1 calc R . .
C31 C 0.88148(14) 0.39800(14) 0.0584(2) 0.0355(5) Uani 1 1 d . . .
H31 H 0.9205 0.4189 0.1552 0.051(6) Uiso 1 1 calc R . .
C32 C 0.84349(14) 0.46412(14) -0.0623(3) 0.0376(4) Uani 1 1 d . . .
H32 H 0.8491 0.5401 -0.0667 0.044(5) Uiso 1 1 calc R . .
C33 C 0.79453(14) 0.39614(14) -0.1780(2) 0.0348(4) Uani 1 1 d . . .
H33 H 0.7608 0.4204 -0.2770 0.039(5) Uiso 1 1 calc R . .
N11 N 0.85828(12) 0.23044(12) 0.35794(19) 0.0386(4) Uani 1 1 d . . .
N12 N 0.92624(11) 0.21538(12) 0.25393(16) 0.0308(4) Uani 1 1 d . . .
N21 N 1.04083(12) 0.23028(13) -0.02977(19) 0.0416(4) Uani 1 1 d . . .
N22 N 0.97176(11) 0.15769(12) 0.00893(17) 0.0330(4) Uani 1 1 d . . .
N31 N 0.80027(11) 0.29380(11) -0.13460(17) 0.0334(4) Uani 1 1 d . . .
N32 N 0.85309(10) 0.29710(11) 0.01451(17) 0.0286(3) Uani 1 1 d . . .
O1 O 0.82534(9) 0.02329(9) 0.15767(14) 0.0350(3) Uani 1 1 d . . .

loop_
_atom_site_aniso_label
_atom_site_aniso_U_11
_atom_site_aniso_U_22
_atom_site_aniso_U_33
_atom_site_aniso_U_23
_atom_site_aniso_U_13
_atom_site_aniso_U_12
C1 0.0278(9) 0.0361(10) 0.0267(10) -0.0030(8) 0.0042(8) 0.0029(8)
C2 0.0321(10) 0.0319(10) 0.0317(11) 0.0033(8) 0.0004(8) 0.0026(8)
C3 0.0497(12) 0.0317(10) 0.0310(11) 0.0016(8) 0.0046(10) -0.0039(9)
C4 0.0373(11) 0.0399(10) 0.0310(11) 0.0031(9) -0.0010(9) -0.0054(9)
C5 0.0391(12) 0.0549(13) 0.0532(15) 0.0002(10) 0.0012(11) -0.0081(10)
C11 0.0283(10) 0.0451(11) 0.0393(12) 0.0033(9) 0.0021(9) -0.0023(8)
C12 0.0501(14) 0.0497(12) 0.0315(12) 0.0018(9) -0.0059(10) -0.0098(10)
C13 0.0627(14) 0.0361(11) 0.0266(12) -0.0036(8) 0.0116(11) -0.0025(9)
C21 0.0412(12) 0.0383(12) 0.0640(15) -0.0133(10) 0.0097(10) 0.0031(9)
C22 0.0422(13) 0.0600(15) 0.0705(17) -0.0206(12) 0.0199(12) 0.0112(11)
C23 0.0311(10) 0.0636(15) 0.0379(12) 0.0002(10) 0.0119(9) 0.0064(9)
C31 0.0325(10) 0.0338(10) 0.0409(12) -0.0080(9) 0.0072(9) -0.0035(8)
C32 0.0401(11) 0.0291(9) 0.0454(12) 0.0004(9) 0.0117(9) 0.0005(9)
C33 0.0338(10) 0.0371(10) 0.0346(11) 0.0065(9) 0.0083(9) 0.0069(9)
N11 0.0395(9) 0.0478(10) 0.0310(10) -0.0057(7) 0.0141(8) 0.0027(8)
N12 0.0276(8) 0.0375(9) 0.0283(9) -0.0026(7) 0.0075(7) 0.0009(7)
N21 0.0361(9) 0.0493(10) 0.0428(11) 0.0043(8) 0.0170(8) 0.0006(8)
N22 0.0303(8) 0.0387(8) 0.0308(9) -0.0013(7) 0.0069(7) 0.0028(7)
N31 0.0328(9) 0.0376(9) 0.0293(10) 0.0009(7) 0.0027(7) 0.0025(7)
N32 0.0273(8) 0.0310(8) 0.0273(9) -0.0016(6) 0.0038(7) 0.0016(6)
O1 0.0355(7) 0.0352(7) 0.0338(8) 0.0051(6) 0.0032(6) 0.0026(6)

loop_
_atom_type_symbol
_atom_type_description
_atom_type_scat_dispersion_real
_atom_type_scat_dispersion_imag
_atom_type_scat_source
C C 0.0033 0.0016 'International Tables Vol C Tables 4.2.6.8 and 6.1.1.4'
H H 0.0000 0.0000 'International Tables Vol C Tables 4.2.6.8 and 6.1.1.4'
N N 0.0061 0.0033 'International Tables Vol C Tables 4.2.6.8 and 6.1.1.4'
O O 0.0106 0.0060 'International Tables Vol C Tables 4.2.6.8 and 6.1.1.4'

loop_
_geom_angle_atom_site_label_1
_geom_angle_atom_site_label_2
_geom_angle_atom_site_label_3
_geom_angle
_geom_angle_site_symmetry_1
_geom_angle_site_symmetry_3
_geom_angle_publ_flag
N32 C1 N12 109.00(14) . . ?
N32 C1 N22 107.67(13) . . ?
N12 C1 N22 108.66(13) . . ?
N32 C1 C2 108.05(13) . . ?
N12 C1 C2 110.51(14) . . ?
N22 C1 C2 112.85(15) . . ?
O1 C2 C1 110.62(14) . . ?
O1 C3 C4 111.36(15) . . ?
C5 C4 C3 175.7(2) . . ?
N12 C11 C12 106.81(17) . . ?
C11 C12 C13 105.31(18) . . ?
N11 C13 C12 112.29(16) . . ?
N22 C21 C22 106.26(19) . . ?
C21 C22 C23 105.73(19) . . ?
N21 C23 C22 111.85(18) . . ?
N32 C31 C32 106.96(17) . . ?
C31 C32 C33 104.99(16) . . ?
N31 C33 C32 112.46(17) . . ?
C13 N11 N12 103.91(15) . . ?
C11 N12 N11 111.68(15) . . ?
C11 N12 C1 129.39(14) . . ?
N11 N12 C1 118.93(13) . . ?
C23 N21 N22 104.14(16) . . ?
C21 N22 N21 112.01(15) . . ?
C21 N22 C1 129.21(16) . . ?
N21 N22 C1 118.50(14) . . ?
C33 N31 N32 103.54(15) . . ?
C31 N32 N31 112.01(14) . . ?
C31 N32 C1 128.62(15) . . ?
N31 N32 C1 118.00(13) . . ?
C2 O1 C3 110.73(13) . . ?

loop_
_geom_bond_atom_site_label_1
_geom_bond_atom_site_label_2
_geom_bond_distance
_geom_bond_site_symmetry_2
_geom_bond_publ_flag
C1 N32 1.453(2) . ?
C1 N12 1.458(2) . ?
C1 N22 1.458(2) . ?
C1 C2 1.521(2) . ?
C2 O1 1.413(2) . ?
C3 O1 1.437(2) . ?
C3 C4 1.461(3) . ?
C4 C5 1.181(3) . ?
C11 N12 1.354(2) . ?
C11 C12 1.357(3) . ?
C12 C13 1.388(3) . ?
C13 N11 1.322(2) . ?
C21 N22 1.345(2) . ?
C21 C22 1.360(3) . ?
C22 C23 1.384(3) . ?
C23 N21 1.316(2) . ?
C31 N32 1.350(2) . ?
C31 C32 1.362(3) . ?
C32 C33 1.393(3) . ?
C33 N31 1.327(2) . ?
N11 N12 1.365(2) . ?
N21 N22 1.361(2) . ?
N31 N32 1.368(2) . ?

loop_
_geom_torsion_atom_site_label_1
_geom_torsion_atom_site_label_2
_geom_torsion_atom_site_label_3
_geom_torsion_atom_site_label_4
_geom_torsion
_geom_torsion_site_symmetry_1
_geom_torsion_site_symmetry_2
_geom_torsion_site_symmetry_3
_geom_torsion_site_symmetry_4
_geom_torsion_publ_flag
N32 C1 C2 O1 -173.31(13) . . . . ?
N12 C1 C2 O1 -54.14(19) . . . . ?
N22 C1 C2 O1 67.75(19) . . . . ?
O1 C3 C4 C5 -2(3) . . . . ?
N12 C11 C12 C13 0.0(2) . . . . ?
C11 C12 C13 N11 0.0(2) . . . . ?
N22 C21 C22 C23 0.5(2) . . . . ?
C21 C22 C23 N21 0.1(3) . . . . ?
N32 C31 C32 C33 -1.41(19) . . . . ?
C31 C32 C33 N31 0.2(2) . . . . ?
C12 C13 N11 N12 0.1(2) . . . . ?
C12 C11 N12 N11 0.1(2) . . . . ?
C12 C11 N12 C1 -179.01(18) . . . . ?
C13 N11 N12 C11 -0.1(2) . . . . ?
C13 N11 N12 C1 179.12(15) . . . . ?
N32 C1 N12 C11 -104.7(2) . . . . ?
N22 C1 N12 C11 12.3(2) . . . . ?
C2 C1 N12 C11 136.67(18) . . . . ?
N32 C1 N12 N11 76.22(17) . . . . ?
N22 C1 N12 N11 -166.70(15) . . . . ?
C2 C1 N12 N11 -42.4(2) . . . . ?
C22 C23 N21 N22 -0.7(2) . . . . ?
C22 C21 N22 N21 -0.9(2) . . . . ?
C22 C21 N22 C1 -174.71(19) . . . . ?
C23 N21 N22 C21 1.0(2) . . . . ?
C23 N21 N22 C1 175.51(15) . . . . ?
N32 C1 N22 C21 -146.11(18) . . . . ?
N12 C1 N22 C21 96.0(2) . . . . ?
C2 C1 N22 C21 -27.0(3) . . . . ?
N32 C1 N22 N21 40.5(2) . . . . ?
N12 C1 N22 N21 -77.45(18) . . . . ?
C2 C1 N22 N21 159.62(15) . . . . ?
C32 C33 N31 N32 1.02(19) . . . . ?
C32 C31 N32 N31 2.17(19) . . . . ?
C32 C31 N32 C1 168.35(15) . . . . ?
C33 N31 N32 C31 -1.96(17) . . . . ?
C33 N31 N32 C1 -169.76(13) . . . . ?
N12 C1 N32 C31 24.4(2) . . . . ?
N22 C1 N32 C31 -93.31(19) . . . . ?
C2 C1 N32 C31 144.52(16) . . . . ?
N12 C1 N32 N31 -170.13(12) . . . . ?
N22 C1 N32 N31 72.17(17) . . . . ?
C2 C1 N32 N31 -50.00(18) . . . . ?
C1 C2 O1 C3 -179.42(14) . . . . ?
C4 C3 O1 C2 -63.34(19) . . . . ?

loop_
_cod_related_entry_id
_cod_related_entry_database
_cod_related_entry_code
1 ChemSpider 21141828
